data_7013534
loop_
_publ_author_name
'Sugawara, Ken-ichiro'
'Hikichi, Shiro'
'Akita, Munetaka'

_publ_section_title
;
 A peroxochromium complex, TpiPr2Cr(O2)2, obtained by oxidative
 dehydrative condensation between a dihydroxochromium complex and H2O2
 [TpiPr2 = hydrotris(3,5-diisopropylpyrazolyl)borato]Electronic
 supplementary information (ESI) available: Atomic numbering schemes.
 See http://www.rsc.org/suppdata/dt/b3/b309762e/
;
_journal_issue 22
_journal_name_full 'Dalton Transactions'
_journal_page_first 4346
_journal_paper_doi 10.1039/b309762e
_journal_year 2003
_chemical_formula_moiety 'C69 H134 B2 Cr3 N12 O8 '
_chemical_formula_sum 'C69 H134 B2 Cr3 N12 O8'
_chemical_formula_weight 1437.50
_space_group_IT_number 2
_symmetry_cell_setting triclinic
_symmetry_Int_Tables_number 2
_symmetry_space_group_name_Hall '-P 1'
_symmetry_space_group_name_H-M 'P -1'
_cell_angle_alpha 103.522(4)
_cell_angle_beta 100.57(1)
_cell_angle_gamma 90.225(6)
_cell_formula_units_Z 2
_cell_length_a 16.588(2)
_cell_length_b 18.845(2)
_cell_length_c 13.537(2)
_cell_measurement_reflns_used 13330
_cell_measurement_temperature 213
_cell_measurement_theta_max 27.5
_cell_measurement_theta_min 1.2
_cell_volume 4039.7(9)
_computing_cell_refinement PROCESS-AUTO
_computing_data_collection PROCESS-AUTO
_computing_data_reduction 'teXsan Ver. 1.11'
_computing_publication_material 'teXsan Ver. 1.11'
_computing_structure_refinement SHELXL97
_computing_structure_solution SIR92
_diffrn_detector_area_resol_mean 10.00
_diffrn_measurement_device_type 'Rigaku RAXIS-IV Imaging Plate'
_diffrn_measurement_method \w
_diffrn_radiation_type 'Mo K\a'
_diffrn_radiation_wavelength 0.7107
_diffrn_reflns_av_R_equivalents 0.000
_diffrn_reflns_limit_h_max 20
_diffrn_reflns_limit_h_min 0
_diffrn_reflns_limit_k_max 24
_diffrn_reflns_limit_k_min -23
_diffrn_reflns_limit_l_max 16
_diffrn_reflns_limit_l_min -17
_diffrn_reflns_number 27075
_diffrn_reflns_theta_max 27.48
_exptl_absorpt_coefficient_mu 0.452
_exptl_absorpt_correction_T_max 0.956
_exptl_absorpt_correction_T_min 0.849
_exptl_absorpt_correction_type multi-scan
_exptl_absorpt_process_details '(Higashi, 1995)'
_exptl_crystal_colour unknown
_exptl_crystal_density_diffrn 1.182
_exptl_crystal_density_method 'not measured'
_exptl_crystal_description unknown
_exptl_crystal_size_max 0.100
_exptl_crystal_size_mid 0.100
_exptl_crystal_size_min 0.100
_refine_diff_density_max 0.79
_refine_diff_density_min -1.08
_refine_ls_extinction_coef 0.0000
_refine_ls_extinction_expression Fc^*^=kFc[1+0.001xFc^2^\l^3^/sin(2\q)]^-1/4^
_refine_ls_extinction_method SHELXL
_refine_ls_goodness_of_fit_ref 1.701
_refine_ls_hydrogen_treatment noref
_refine_ls_number_parameters 898
_refine_ls_number_reflns 11905
_refine_ls_R_factor_gt 0.0878
_refine_ls_shift/su_max 0.0090
_refine_ls_structure_factor_coef Fsqd
_refine_ls_weighting_details 'w = 1/[\s^2^(Fo^2^) + (0.1000P)^2^+0.0000P] where P=(Fo^2^+2Fc^2^)/3'
_refine_ls_weighting_scheme calc
_refine_ls_wR_factor_ref 0.2410
_reflns_number_gt 11905
_reflns_number_total 15556
_reflns_threshold_expression >2.0sigma(I)
_cod_data_source_file b309762e.txt
_cod_data_source_block compound_7
_cod_original_cell_volume 4039.7(8)
_cod_original_sg_symbol_H-M 'P -1         '
_cod_original_formula_sum 'C69 H134 B2 Cr3 N12 O8 '
_cod_database_code 7013534

loop_
_symmetry_equiv_pos_as_xyz
x,y,z
-x,-y,-z

loop_
_atom_site_label
_atom_site_type_symbol
_atom_site_fract_x
_atom_site_fract_y
_atom_site_fract_z
_atom_site_U_iso_or_equiv
_atom_site_adp_type
_atom_site_occupancy
_atom_site_calc_flag
_atom_site_refinement_flags
_atom_site_disorder_assembly
_atom_site_disorder_group
Cr(1) Cr 0.56323(3) 0.22289(3) 0.21684(4) 0.0386(2) Uani 1.00 d . . .
Cr(2) Cr 0.81930(3) 0.22006(3) 0.44736(4) 0.0402(2) Uani 1.00 d . . .
Cr(3) Cr 0.76772(4) 0.27758(4) 0.21755(5) 0.0381(2) Uani 0.81 d P . .
Cr(3A) Cr 0.6876(2) 0.0816(2) 0.2922(2) 0.0410(6) Uani 0.19 d P . .
O(1) O 0.6664(2) 0.2607(2) 0.2035(2) 0.0564(7) Uani 1.00 d . . .
O(2) O 0.6122(2) 0.1330(2) 0.2432(2) 0.0476(6) Uani 1.00 d . . .
O(3) O 0.5872(1) 0.2634(2) 0.3694(2) 0.0473(6) Uani 1.00 d . . .
O(4) O 0.8149(2) 0.2580(2) 0.3272(2) 0.0568(7) Uani 1.00 d . . .
O(5) O 0.7431(1) 0.1369(2) 0.3665(2) 0.0471(6) Uani 1.00 d . . .
O(6) O 0.7240(1) 0.2742(1) 0.4822(2) 0.0451(6) Uani 1.00 d . . .
O(7) O 0.7994(2) 0.2291(2) 0.1199(3) 0.0614(9) Uani 0.81 d P . .
O(7A) O 0.7333(8) 0.0413(8) 0.204(1) 0.056(4) Uani 0.19 d P . .
O(8) O 0.7888(2) 0.3614(2) 0.2243(3) 0.0618(10) Uani 0.81 d P . .
O(8A) O 0.6604(9) 0.0224(8) 0.350(1) 0.062(4) Uani 0.19 d P . .
N(11) N 0.4468(2) 0.1841(2) 0.2248(2) 0.0386(6) Uani 1.00 d . . .
N(12) N 0.3810(2) 0.1975(2) 0.1546(2) 0.0404(6) Uani 1.00 d . . .
N(21) N 0.5088(2) 0.3192(2) 0.1931(2) 0.0446(7) Uani 1.00 d . . .
N(22) N 0.4346(2) 0.3138(2) 0.1265(2) 0.0449(7) Uani 1.00 d . . .
N(31) N 0.5285(2) 0.1762(2) 0.0581(2) 0.0402(6) Uani 1.00 d . . .
N(32) N 0.4543(2) 0.1948(2) 0.0081(2) 0.0394(6) Uani 1.00 d . . .
N(41) N 0.8300(2) 0.1777(2) 0.5785(2) 0.0430(7) Uani 1.00 d . . .
N(42) N 0.9072(2) 0.1767(2) 0.6377(2) 0.0478(7) Uani 1.00 d . . .
N(51) N 0.9025(2) 0.3035(2) 0.5397(3) 0.0498(8) Uani 1.00 d . . .
N(52) N 0.9714(2) 0.2842(2) 0.5997(3) 0.0501(8) Uani 1.00 d . . .
N(61) N 0.9205(2) 0.1585(2) 0.4132(2) 0.0497(8) Uani 1.00 d . . .
N(62) N 0.9854(2) 0.1584(2) 0.4929(2) 0.0508(8) Uani 1.00 d . . .
C(11) C 0.4178(2) 0.1453(2) 0.2832(3) 0.0427(8) Uani 1.00 d . . .
C(12) C 0.3334(2) 0.1327(2) 0.2496(3) 0.0541(10) Uani 1.00 d . . .
C(13) C 0.3120(2) 0.1657(2) 0.1690(3) 0.0493(9) Uani 1.00 d . . .
C(14) C 0.4709(2) 0.1150(2) 0.3646(3) 0.0460(8) Uani 1.00 d . . .
C(15) C 0.4342(3) 0.1264(3) 0.4627(3) 0.0563(10) Uani 1.00 d . . .
C(16) C 0.4805(3) 0.0339(2) 0.3199(4) 0.062(1) Uani 1.00 d . . .
C(17) C 0.2283(2) 0.1706(3) 0.1059(3) 0.062(1) Uani 1.00 d . . .
C(18) C 0.1947(3) 0.2429(4) 0.1376(5) 0.105(2) Uani 1.00 d . . .
C(19) C 0.1698(3) 0.1095(4) 0.1128(5) 0.101(2) Uani 1.00 d . . .
C(21) C 0.5310(2) 0.3908(2) 0.2268(3) 0.0511(9) Uani 1.00 d . . .
C(22) C 0.4711(3) 0.4313(2) 0.1818(4) 0.065(1) Uani 1.00 d . . .
C(23) C 0.4120(3) 0.3821(2) 0.1178(3) 0.0557(10) Uani 1.00 d . . .
C(24) C 0.6070(3) 0.4211(2) 0.3052(4) 0.060(1) Uani 1.00 d . . .
C(25) C 0.5823(3) 0.4577(3) 0.4079(4) 0.078(1) Uani 1.00 d . . .
C(26) C 0.6530(3) 0.4760(3) 0.2652(5) 0.080(1) Uani 1.00 d . . .
C(27) C 0.3362(3) 0.3978(3) 0.0481(4) 0.066(1) Uani 1.00 d . . .
C(28) C 0.2850(4) 0.4521(4) 0.1100(7) 0.130(3) Uani 1.00 d . . .
C(29) C 0.3608(4) 0.4231(5) -0.0399(6) 0.121(3) Uani 1.00 d . . .
C(31) C 0.5650(2) 0.1364(2) -0.0156(3) 0.0443(8) Uani 1.00 d . . .
C(32) C 0.5153(2) 0.1301(2) -0.1115(3) 0.0499(9) Uani 1.00 d . . .
C(33) C 0.4458(2) 0.1672(2) -0.0946(3) 0.0448(8) Uani 1.00 d . . .
C(34) C 0.6435(2) 0.0994(2) 0.0077(3) 0.0517(9) Uani 1.00 d . . .
C(35) C 0.6245(3) 0.0201(3) 0.0051(4) 0.069(1) Uani 1.00 d . . .
C(36) C 0.6990(3) 0.1020(3) -0.0692(3) 0.064(1) Uani 1.00 d . . .
C(37) C 0.3724(3) 0.1789(3) -0.1717(3) 0.061(1) Uani 1.00 d . . .
C(38) C 0.3133(5) 0.1194(5) -0.1987(8) 0.195(6) Uani 1.00 d . . .
C(39) C 0.3950(4) 0.1892(5) -0.2700(5) 0.117(3) Uani 1.00 d . . .
C(41) C 0.7761(2) 0.1519(2) 0.6267(3) 0.0475(8) Uani 1.00 d . . .
C(42) C 0.8184(3) 0.1349(3) 0.7169(3) 0.058(1) Uani 1.00 d . . .
C(43) C 0.9003(2) 0.1505(3) 0.7215(3) 0.0517(9) Uani 1.00 d . . .
C(44) C 0.6851(2) 0.1420(2) 0.5875(3) 0.0488(9) Uani 1.00 d . . .
C(45) C 0.6394(3) 0.1802(3) 0.6704(4) 0.076(1) Uani 1.00 d . . .
C(46) C 0.6609(3) 0.0618(3) 0.5539(5) 0.084(2) Uani 1.00 d . . .
C(47) C 0.9722(3) 0.1449(3) 0.8040(3) 0.070(1) Uani 1.00 d . . .
C(48) C 0.9983(4) 0.2203(4) 0.8760(5) 0.101(2) Uani 1.00 d . . .
C(49) C 0.9508(4) 0.0917(4) 0.8657(4) 0.087(2) Uani 1.00 d . . .
C(51) C 0.9074(3) 0.3762(3) 0.5556(4) 0.060(1) Uani 1.00 d . . .
C(52) C 0.9788(3) 0.4048(3) 0.6248(4) 0.067(1) Uani 1.00 d . . .
C(53) C 1.0179(3) 0.3461(3) 0.6521(3) 0.065(1) Uani 1.00 d . . .
C(54) C 0.8433(3) 0.4191(3) 0.5060(5) 0.076(1) Uani 1.00 d . . .
C(55) C 0.7999(4) 0.4651(4) 0.5863(7) 0.119(3) Uani 1.00 d . . .
C(56) C 0.8813(4) 0.4674(4) 0.4496(6) 0.114(3) Uani 1.00 d . . .
C(57) C 1.1007(3) 0.3448(3) 0.7218(4) 0.079(1) Uani 1.00 d . . .
C(58) C 1.1166(4) 0.4145(5) 0.8063(6) 0.158(4) Uani 1.00 d . . .
C(59) C 1.1687(3) 0.3367(4) 0.6607(6) 0.109(2) Uani 1.00 d . . .
C(61) C 0.9401(2) 0.1169(3) 0.3267(3) 0.060(1) Uani 1.00 d . . .
C(62) C 1.0182(2) 0.0908(3) 0.3512(4) 0.069(1) Uani 1.00 d . . .
C(63) C 1.0449(2) 0.1177(3) 0.4556(3) 0.060(1) Uani 1.00 d . . .
C(64) C 0.8842(3) 0.0997(3) 0.2230(3) 0.072(1) Uani 1.00 d . . .
C(65) C 0.8456(4) 0.0189(3) 0.1968(4) 0.087(2) Uani 1.00 d . . .
C(66) C 0.9294(4) 0.1034(4) 0.1391(5) 0.105(2) Uani 1.00 d . . .
C(67) C 1.1242(2) 0.1040(3) 0.5207(3) 0.063(1) Uani 1.00 d . . .
C(68) C 1.1212(4) 0.0268(4) 0.5380(6) 0.110(2) Uani 1.00 d . . .
C(69) C 1.1959(3) 0.1154(5) 0.4689(5) 0.106(2) Uani 1.00 d . . .
C(70) C 0.8234(5) 0.3542(5) 0.8109(9) 0.144(3) Uani 1.00 d . . .
C(71) C 0.7899(6) 0.3437(5) 0.8997(8) 0.138(3) Uani 1.00 d . . .
C(72) C 0.7064(3) 0.3463(2) 0.8835(3) 0.0548(9) Uani 1.00 d . . .
C(73) C 0.6708(6) 0.3376(4) 0.9656(6) 0.115(2) Uani 1.00 d . . .
C(74) C 0.5821(5) 0.3402(5) 0.9401(6) 0.119(3) Uani 1.00 d . . .
C(75) C 0.5824(5) 0.3705(4) 0.6418(5) 0.102(2) Uani 1.00 d . . .
C(76) C 0.4966(4) 0.3443(3) 0.6124(6) 0.093(2) Uani 1.00 d . . .
C(77) C 0.4669(3) 0.3401(3) 0.5063(4) 0.0564(10) Uani 1.00 d . . .
C(78) C 0.3819(4) 0.3373(4) 0.4788(7) 0.105(2) Uani 1.00 d . . .
C(79) C 0.3539(4) 0.3501(5) 0.3763(6) 0.123(3) Uani 1.00 d . . .
C(80) C 0.0700(6) 0.3083(6) 0.3781(8) 0.134(3) Uani 1.00 d . . .
C(81) C 0.0175(6) 0.3155(8) 0.284(1) 0.184(5) Uani 1.00 d . . .
C(82) C 0.0449(4) 0.3656(3) 0.2444(5) 0.080(2) Uani 1.00 d . . .
C(83) C -0.0074(7) 0.3762(7) 0.1547(9) 0.160(4) Uani 1.00 d . . .
C(84) C 0.0316(7) 0.4217(7) 0.1032(9) 0.163(4) Uani 1.00 d . . .
B(1) B 0.3954(2) 0.2378(2) 0.0726(3) 0.0418(8) Uani 1.00 d . . .
B(2) B 0.9819(2) 0.2045(3) 0.6027(3) 0.054(1) Uani 1.00 d . . .
H(1) H 0.2971 0.1068 0.2773 0.0662 Uiso 1.00 calc . . .
H(01) H 0.6459 0.2706 0.4263 0.0636 Uiso 1.00 calc . . .
H(2) H 0.5235 0.1411 0.3834 0.0560 Uiso 1.00 calc . . .
H(02) H 0.5451 0.2881 0.4051 0.0636 Uiso 1.00 calc . . .
H(03) H 0.7355 0.2910 0.5430 0.0636 Uiso 1.00 calc . . .
H(3) H 0.4323 0.1778 0.4922 0.0563 Uiso 1.00 calc . . .
H(4) H 0.4677 0.1042 0.5119 0.0563 Uiso 1.00 calc . . .
H(5) H 0.3796 0.1043 0.4456 0.0563 Uiso 1.00 calc . . .
H(6) H 0.4273 0.0095 0.2943 0.0615 Uiso 1.00 calc . . .
H(7) H 0.5101 0.0128 0.3730 0.0615 Uiso 1.00 calc . . .
H(8) H 0.5103 0.0285 0.2643 0.0615 Uiso 1.00 calc . . .
H(9) H 0.3437 0.2418 0.0286 0.0504 Uiso 1.00 calc . . .
H(10) H 0.2342 0.1632 0.0357 0.0762 Uiso 1.00 calc . . .
H(11) H 0.2334 0.2802 0.1356 0.1047 Uiso 1.00 calc . . .
H(12) H 0.1844 0.2498 0.2067 0.1047 Uiso 1.00 calc . . .
H(13) H 0.1442 0.2457 0.0911 0.1047 Uiso 1.00 calc . . .
H(14) H 0.1583 0.1186 0.1815 0.1007 Uiso 1.00 calc . . .
H(15) H 0.1949 0.0634 0.0971 0.1007 Uiso 1.00 calc . . .
H(16) H 0.1195 0.1083 0.0641 0.1007 Uiso 1.00 calc . . .
H(17) H 0.4715 0.4831 0.1939 0.0786 Uiso 1.00 calc . . .
H(18) H 0.6417 0.3814 0.3155 0.0732 Uiso 1.00 calc . . .
H(19) H 0.6302 0.4795 0.4572 0.0778 Uiso 1.00 calc . . .
H(20) H 0.5566 0.4218 0.4335 0.0778 Uiso 1.00 calc . . .
H(21) H 0.5444 0.4949 0.3973 0.0778 Uiso 1.00 calc . . .
H(22) H 0.6974 0.5002 0.3187 0.0798 Uiso 1.00 calc . . .
H(23) H 0.6160 0.5116 0.2458 0.0798 Uiso 1.00 calc . . .
H(24) H 0.6745 0.4507 0.2061 0.0798 Uiso 1.00 calc . . .
H(25) H 0.3030 0.3519 0.0214 0.0825 Uiso 1.00 calc . . .
H(26) H 0.3199 0.4927 0.1525 0.1300 Uiso 1.00 calc . . .
H(27) H 0.2599 0.4284 0.1530 0.1300 Uiso 1.00 calc . . .
H(28) H 0.2432 0.4691 0.0632 0.1300 Uiso 1.00 calc . . .
H(29) H 0.3830 0.3834 -0.0836 0.1206 Uiso 1.00 calc . . .
H(30) H 0.4016 0.4626 -0.0129 0.1206 Uiso 1.00 calc . . .
H(31) H 0.3136 0.4396 -0.0793 0.1206 Uiso 1.00 calc . . .
H(32) H 0.5272 0.1041 -0.1772 0.0609 Uiso 1.00 calc . . .
H(33) H 0.6722 0.1230 0.0763 0.0622 Uiso 1.00 calc . . .
H(34) H 0.5871 0.0177 0.0507 0.0695 Uiso 1.00 calc . . .
H(35) H 0.6744 -0.0022 0.0271 0.0695 Uiso 1.00 calc . . .
H(36) H 0.6000 -0.0053 -0.0641 0.0695 Uiso 1.00 calc . . .
H(37) H 0.7503 0.0814 -0.0482 0.0638 Uiso 1.00 calc . . .
H(38) H 0.7088 0.1519 -0.0713 0.0638 Uiso 1.00 calc . . .
H(39) H 0.6730 0.0745 -0.1367 0.0638 Uiso 1.00 calc . . .
H(40) H 0.3487 0.2233 -0.1404 0.0740 Uiso 1.00 calc . . .
H(41) H 0.3048 0.1059 -0.1371 0.1950 Uiso 1.00 calc . . .
H(42) H 0.3328 0.0785 -0.2436 0.1950 Uiso 1.00 calc . . .
H(43) H 0.2625 0.1335 -0.2337 0.1950 Uiso 1.00 calc . . .
H(44) H 0.4058 0.1427 -0.3115 0.1168 Uiso 1.00 calc . . .
H(45) H 0.4432 0.2212 -0.2538 0.1168 Uiso 1.00 calc . . .
H(46) H 0.3505 0.2102 -0.3077 0.1168 Uiso 1.00 calc . . .
H(47) H 1.0310 0.1998 0.6490 0.0645 Uiso 1.00 calc . . .
H(48) H 0.7952 0.1174 0.7668 0.0690 Uiso 1.00 calc . . .
H(49) H 0.6711 0.1634 0.5292 0.0590 Uiso 1.00 calc . . .
H(50) H 0.6568 0.2310 0.6922 0.0759 Uiso 1.00 calc . . .
H(51) H 0.6509 0.1583 0.7284 0.0759 Uiso 1.00 calc . . .
H(52) H 0.5814 0.1755 0.6431 0.0759 Uiso 1.00 calc . . .
H(53) H 0.6026 0.0554 0.5291 0.0839 Uiso 1.00 calc . . .
H(54) H 0.6757 0.0399 0.6116 0.0839 Uiso 1.00 calc . . .
H(55) H 0.6888 0.0389 0.4995 0.0839 Uiso 1.00 calc . . .
H(56) H 1.0167 0.1272 0.7712 0.0869 Uiso 1.00 calc . . .
H(57) H 1.0505 0.2179 0.9193 0.1011 Uiso 1.00 calc . . .
H(58) H 0.9580 0.2352 0.9184 0.1011 Uiso 1.00 calc . . .
H(59) H 1.0028 0.2552 0.8354 0.1011 Uiso 1.00 calc . . .
H(60) H 0.9053 0.1089 0.8979 0.0869 Uiso 1.00 calc . . .
H(61) H 0.9973 0.0884 0.9180 0.0869 Uiso 1.00 calc . . .
H(62) H 0.9362 0.0444 0.8201 0.0869 Uiso 1.00 calc . . .
H(63) H 0.9971 0.4554 0.6500 0.0834 Uiso 1.00 calc . . .
H(64) H 0.8022 0.3859 0.4582 0.0965 Uiso 1.00 calc . . .
H(65) H 0.8362 0.5051 0.6281 0.1185 Uiso 1.00 calc . . .
H(66) H 0.7846 0.4356 0.6295 0.1185 Uiso 1.00 calc . . .
H(67) H 0.7517 0.4838 0.5522 0.1185 Uiso 1.00 calc . . .
H(68) H 0.9226 0.5002 0.4977 0.1142 Uiso 1.00 calc . . .
H(69) H 0.8395 0.4951 0.4191 0.1142 Uiso 1.00 calc . . .
H(70) H 0.9057 0.4374 0.3963 0.1142 Uiso 1.00 calc . . .
H(71) H 1.0992 0.3027 0.7521 0.0965 Uiso 1.00 calc . . .
H(72) H 1.1638 0.4098 0.8569 0.1582 Uiso 1.00 calc . . .
H(73) H 1.0696 0.4234 0.8388 0.1582 Uiso 1.00 calc . . .
H(74) H 1.1265 0.4546 0.7768 0.1582 Uiso 1.00 calc . . .
H(75) H 1.1558 0.2953 0.6026 0.1088 Uiso 1.00 calc . . .
H(76) H 1.2192 0.3296 0.7041 0.1088 Uiso 1.00 calc . . .
H(77) H 1.1745 0.3801 0.6364 0.1088 Uiso 1.00 calc . . .
H(78) H 1.0468 0.0579 0.3055 0.0795 Uiso 1.00 calc . . .
H(79) H 0.8410 0.1324 0.2252 0.0861 Uiso 1.00 calc . . .
H(80) H 0.8161 0.0136 0.2495 0.0874 Uiso 1.00 calc . . .
H(81) H 0.8887 -0.0150 0.1938 0.0874 Uiso 1.00 calc . . .
H(82) H 0.8088 0.0091 0.1311 0.0874 Uiso 1.00 calc . . .
H(83) H 0.9702 0.0674 0.1361 0.1050 Uiso 1.00 calc . . .
H(84) H 0.9556 0.1511 0.1529 0.1050 Uiso 1.00 calc . . .
H(85) H 0.8916 0.0941 0.0741 0.1050 Uiso 1.00 calc . . .
H(86) H 1.1315 0.1394 0.5865 0.0768 Uiso 1.00 calc . . .
H(87) H 1.0761 0.0212 0.5714 0.1096 Uiso 1.00 calc . . .
H(88) H 1.1717 0.0190 0.5810 0.1096 Uiso 1.00 calc . . .
H(89) H 1.1141 -0.0082 0.4726 0.1096 Uiso 1.00 calc . . .
H(90) H 1.2466 0.1121 0.5145 0.1063 Uiso 1.00 calc . . .
H(91) H 1.1940 0.1627 0.4539 0.1063 Uiso 1.00 calc . . .
H(92) H 1.1922 0.0784 0.4058 0.1063 Uiso 1.00 calc . . .
H(93) H 0.8848 0.3527 0.8243 0.1799 Uiso 1.00 calc . . .
H(94) H 0.8047 0.3180 0.7496 0.1799 Uiso 1.00 calc . . .
H(95) H 0.8131 0.4016 0.7973 0.1799 Uiso 1.00 calc . . .
H(96) H 0.8048 0.2971 0.9135 0.1757 Uiso 1.00 calc . . .
H(97) H 0.8136 0.3806 0.9614 0.1757 Uiso 1.00 calc . . .
H(98) H 0.6922 0.3939 0.8728 0.0656 Uiso 1.00 calc . . .
H(99) H 0.6835 0.3106 0.8233 0.0656 Uiso 1.00 calc . . .
H(100) H 0.6834 0.2887 0.9765 0.1413 Uiso 1.00 calc . . .
H(101) H 0.6929 0.3720 1.0266 0.1413 Uiso 1.00 calc . . .
H(102) H 0.5684 0.3885 0.9280 0.1451 Uiso 1.00 calc . . .
H(103) H 0.5590 0.3054 0.8770 0.1451 Uiso 1.00 calc . . .
H(104) H 0.5558 0.3333 0.9935 0.1451 Uiso 1.00 calc . . .
H(105) H 0.6053 0.3757 0.7137 0.1225 Uiso 1.00 calc . . .
H(106) H 0.6166 0.3405 0.6018 0.1225 Uiso 1.00 calc . . .
H(107) H 0.5877 0.4197 0.6291 0.1225 Uiso 1.00 calc . . .
H(108) H 0.4929 0.2961 0.6274 0.1148 Uiso 1.00 calc . . .
H(109) H 0.4640 0.3752 0.6556 0.1148 Uiso 1.00 calc . . .
H(110) H 0.4885 0.3824 0.4902 0.0719 Uiso 1.00 calc . . .
H(111) H 0.4875 0.2978 0.4660 0.0719 Uiso 1.00 calc . . .
H(112) H 0.3609 0.2898 0.4749 0.1314 Uiso 1.00 calc . . .
H(113) H 0.3598 0.3727 0.5244 0.1314 Uiso 1.00 calc . . .
H(114) H 0.3751 0.3977 0.3730 0.1370 Uiso 1.00 calc . . .
H(115) H 0.3756 0.3147 0.3235 0.1370 Uiso 1.00 calc . . .
H(116) H 0.2966 0.3482 0.3568 0.1370 Uiso 1.00 calc . . .
H(117) H 0.0533 0.2719 0.4090 0.1564 Uiso 1.00 calc . . .
H(118) H 0.1252 0.3010 0.3682 0.1564 Uiso 1.00 calc . . .
H(119) H 0.0707 0.3554 0.4278 0.1564 Uiso 1.00 calc . . .
H(120) H 0.0182 0.2633 0.2397 0.1779 Uiso 1.00 calc . . .
H(121) H -0.0360 0.3181 0.2992 0.1779 Uiso 1.00 calc . . .
H(122) H 0.0527 0.4094 0.2981 0.0988 Uiso 1.00 calc . . .
H(123) H 0.0974 0.3525 0.2272 0.0988 Uiso 1.00 calc . . .
H(124) H -0.0293 0.3323 0.1047 0.1965 Uiso 1.00 calc . . .
H(125) H -0.0573 0.4030 0.1718 0.1965 Uiso 1.00 calc . . .
H(126) H 0.0801 0.3956 0.0845 0.1965 Uiso 1.00 calc . . .
H(127) H -0.0003 0.4304 0.0448 0.1965 Uiso 1.00 calc . . .
H(128) H 0.0526 0.4662 0.1521 0.1965 Uiso 1.00 calc . . .

loop_
_atom_site_aniso_label
_atom_site_aniso_U_11
_atom_site_aniso_U_22
_atom_site_aniso_U_33
_atom_site_aniso_U_12
_atom_site_aniso_U_13
_atom_site_aniso_U_23
Cr(1) 0.0290(3) 0.0589(4) 0.0261(3) -0.0003(2) 0.0014(2) 0.0096(2)
Cr(2) 0.0286(3) 0.0622(4) 0.0313(3) -0.0003(2) 0.0007(2) 0.0182(2)
Cr(3) 0.0306(3) 0.0558(4) 0.0320(4) -0.0016(3) 0.0044(2) 0.0196(3)
Cr(3A) 0.041(2) 0.045(2) 0.037(2) 0.003(1) 0.005(1) 0.011(1)
O(1) 0.040(1) 0.087(2) 0.042(2) -0.009(1) 0.005(1) 0.018(1)
O(2) 0.040(1) 0.067(2) 0.039(1) 0.010(1) 0.006(1) 0.020(1)
O(3) 0.040(1) 0.067(2) 0.030(1) 0.002(1) 0.0005(10) 0.006(1)
O(4) 0.051(2) 0.085(2) 0.038(2) -0.010(1) 0.000(1) 0.027(1)
O(5) 0.037(1) 0.065(2) 0.040(2) 0.006(1) 0.0028(10) 0.018(1)
O(6) 0.038(1) 0.061(2) 0.034(1) 0.002(1) -0.0006(9) 0.012(1)
O(7) 0.054(2) 0.097(3) 0.038(2) 0.018(2) 0.013(1) 0.022(2)
O(7A) 0.033(7) 0.060(9) 0.07(1) -0.011(6) 0.008(6) 0.002(7)
O(8) 0.044(2) 0.069(2) 0.080(3) -0.011(1) 0.003(2) 0.040(2)
O(8A) 0.056(9) 0.055(9) 0.08(1) 0.002(7) 0.002(8) 0.030(8)
N(11) 0.032(1) 0.054(2) 0.029(2) 0.000(1) 0.002(1) 0.013(1)
N(12) 0.031(1) 0.056(2) 0.032(2) 0.000(1) 0.003(1) 0.009(1)
N(21) 0.042(2) 0.053(2) 0.033(2) -0.001(1) -0.004(1) 0.009(1)
N(22) 0.042(2) 0.055(2) 0.032(2) 0.004(1) -0.003(1) 0.010(1)
N(31) 0.034(1) 0.057(2) 0.028(2) 0.003(1) 0.002(1) 0.010(1)
N(32) 0.033(1) 0.054(2) 0.030(2) -0.001(1) 0.002(1) 0.010(1)
N(41) 0.033(1) 0.068(2) 0.032(2) 0.005(1) 0.002(1) 0.022(1)
N(42) 0.039(2) 0.079(2) 0.027(2) 0.012(1) 0.002(1) 0.020(1)
N(51) 0.034(2) 0.072(2) 0.042(2) -0.007(1) -0.005(1) 0.020(2)
N(52) 0.032(1) 0.080(2) 0.036(2) -0.005(1) -0.004(1) 0.018(2)
N(61) 0.026(1) 0.091(2) 0.034(2) 0.010(1) 0.006(1) 0.018(2)
N(62) 0.031(1) 0.089(2) 0.033(2) 0.011(1) 0.003(1) 0.018(2)
C(11) 0.037(2) 0.057(2) 0.035(2) -0.003(1) 0.007(1) 0.013(2)
C(12) 0.039(2) 0.080(3) 0.044(2) -0.012(2) 0.008(2) 0.017(2)
C(13) 0.030(2) 0.081(3) 0.034(2) -0.003(2) 0.005(1) 0.009(2)
C(14) 0.044(2) 0.059(2) 0.037(2) -0.004(1) 0.005(1) 0.016(2)
C(15) 0.060(2) 0.068(3) 0.044(2) 0.003(2) 0.013(2) 0.017(2)
C(16) 0.070(3) 0.068(3) 0.046(3) 0.004(2) 0.008(2) 0.013(2)
C(17) 0.032(2) 0.109(4) 0.042(2) -0.004(2) 0.002(1) 0.015(2)
C(18) 0.052(3) 0.158(6) 0.091(5) 0.030(3) -0.003(3) 0.016(4)
C(19) 0.049(3) 0.168(6) 0.083(4) -0.032(3) -0.014(3) 0.047(4)
C(21) 0.051(2) 0.053(2) 0.044(2) -0.006(2) -0.002(2) 0.010(2)
C(22) 0.070(3) 0.046(2) 0.069(3) 0.004(2) -0.008(2) 0.014(2)
C(23) 0.057(2) 0.057(2) 0.047(2) 0.009(2) -0.005(2) 0.013(2)
C(24) 0.055(2) 0.061(3) 0.053(3) -0.010(2) -0.012(2) 0.009(2)
C(25) 0.085(3) 0.075(3) 0.058(3) -0.005(2) -0.016(2) 0.009(2)
C(26) 0.061(3) 0.083(4) 0.090(4) -0.015(2) 0.003(3) 0.020(3)
C(27) 0.064(3) 0.057(3) 0.068(3) 0.009(2) -0.012(2) 0.016(2)
C(28) 0.092(4) 0.128(6) 0.135(7) 0.056(4) -0.022(4) -0.006(5)
C(29) 0.098(5) 0.170(7) 0.099(6) 0.004(4) -0.024(4) 0.077(5)
C(31) 0.039(2) 0.060(2) 0.033(2) 0.002(1) 0.008(1) 0.009(2)
C(32) 0.048(2) 0.070(3) 0.028(2) 0.006(2) 0.006(1) 0.006(2)
C(33) 0.041(2) 0.063(2) 0.027(2) 0.000(1) 0.000(1) 0.009(2)
C(34) 0.044(2) 0.076(3) 0.034(2) 0.011(2) 0.006(1) 0.012(2)
C(35) 0.058(3) 0.086(3) 0.065(3) 0.018(2) 0.006(2) 0.023(3)
C(36) 0.049(2) 0.094(3) 0.046(3) 0.004(2) 0.013(2) 0.010(2)
C(37) 0.051(2) 0.094(3) 0.031(2) 0.007(2) -0.003(2) 0.008(2)
C(38) 0.159(8) 0.198(9) 0.206(10) -0.118(7) -0.139(7) 0.140(8)
C(39) 0.080(4) 0.206(8) 0.079(5) 0.003(4) -0.009(3) 0.080(5)
C(41) 0.043(2) 0.066(2) 0.040(2) 0.011(2) 0.011(1) 0.025(2)
C(42) 0.057(2) 0.090(3) 0.038(2) 0.019(2) 0.015(2) 0.031(2)
C(43) 0.044(2) 0.083(3) 0.034(2) 0.015(2) 0.009(1) 0.025(2)
C(44) 0.036(2) 0.071(3) 0.049(2) 0.007(2) 0.011(1) 0.030(2)
C(45) 0.049(2) 0.115(4) 0.067(3) 0.020(2) 0.019(2) 0.023(3)
C(46) 0.050(3) 0.081(4) 0.126(5) 0.001(2) 0.019(3) 0.035(3)
C(47) 0.059(3) 0.123(4) 0.034(2) 0.029(3) 0.006(2) 0.031(2)
C(48) 0.095(4) 0.139(6) 0.055(4) 0.004(4) -0.022(3) 0.024(3)
C(49) 0.091(4) 0.131(5) 0.053(3) 0.045(3) 0.014(3) 0.049(3)
C(51) 0.048(2) 0.072(3) 0.057(3) -0.014(2) -0.006(2) 0.024(2)
C(52) 0.049(2) 0.084(3) 0.063(3) -0.019(2) -0.011(2) 0.023(2)
C(53) 0.040(2) 0.102(4) 0.045(3) -0.017(2) -0.006(2) 0.016(2)
C(54) 0.051(3) 0.072(3) 0.097(4) -0.015(2) -0.021(2) 0.033(3)
C(55) 0.067(4) 0.114(5) 0.152(7) 0.008(3) -0.028(4) 0.024(5)
C(56) 0.099(5) 0.099(4) 0.140(6) -0.039(3) -0.047(4) 0.075(4)
C(57) 0.045(2) 0.114(4) 0.065(3) -0.012(2) -0.017(2) 0.019(3)
C(58) 0.084(5) 0.220(10) 0.104(6) 0.005(5) -0.041(4) -0.047(6)
C(59) 0.044(3) 0.148(6) 0.128(6) 0.002(3) -0.003(3) 0.034(5)
C(61) 0.039(2) 0.103(3) 0.038(2) 0.012(2) 0.004(2) 0.015(2)
C(62) 0.039(2) 0.119(4) 0.044(3) 0.021(2) 0.006(2) 0.007(2)
C(63) 0.030(2) 0.103(3) 0.045(2) 0.010(2) 0.007(1) 0.012(2)
C(64) 0.051(2) 0.127(4) 0.035(2) 0.024(2) 0.005(2) 0.017(2)
C(65) 0.085(4) 0.106(4) 0.059(3) 0.006(3) -0.007(3) 0.012(3)
C(66) 0.094(4) 0.172(7) 0.055(4) 0.045(4) 0.021(3) 0.034(4)
C(67) 0.029(2) 0.102(4) 0.050(3) 0.009(2) -0.002(2) 0.009(2)
C(68) 0.061(3) 0.142(6) 0.126(6) -0.002(3) -0.019(3) 0.061(5)
C(69) 0.035(3) 0.186(7) 0.109(5) 0.016(3) 0.017(3) 0.054(5)
C(70) 0.108(6) 0.136(7) 0.21(1) 0.025(5) 0.049(6) 0.065(7)
C(71) 0.130(7) 0.147(7) 0.144(8) 0.045(6) 0.011(6) 0.059(6)
C(72) 0.063(2) 0.056(2) 0.045(2) 0.006(2) 0.001(2) 0.018(2)
C(73) 0.160(7) 0.115(5) 0.081(5) 0.034(5) 0.014(5) 0.047(4)
C(74) 0.115(6) 0.144(7) 0.108(6) -0.014(5) 0.049(5) 0.030(5)
C(75) 0.107(5) 0.138(6) 0.065(4) 0.025(4) 0.015(3) 0.029(4)
C(76) 0.103(4) 0.077(4) 0.112(5) 0.020(3) 0.039(4) 0.032(3)
C(77) 0.048(2) 0.069(3) 0.054(3) 0.007(2) 0.007(2) 0.021(2)
C(78) 0.103(5) 0.082(4) 0.124(6) 0.005(3) 0.025(4) 0.010(4)
C(79) 0.103(5) 0.147(7) 0.080(5) 0.026(4) -0.019(4) -0.022(4)
C(80) 0.107(6) 0.175(8) 0.138(8) -0.023(5) 0.046(5) 0.053(6)
C(81) 0.101(7) 0.25(1) 0.17(1) 0.004(8) 0.026(7) -0.012(10)
C(82) 0.059(3) 0.098(4) 0.080(4) -0.022(3) 0.020(3) 0.009(3)
C(83) 0.133(8) 0.19(1) 0.146(10) -0.008(7) 0.028(7) 0.015(8)
C(84) 0.137(8) 0.22(1) 0.154(10) 0.022(7) 0.038(7) 0.083(9)
B(1) 0.034(2) 0.055(2) 0.034(2) 0.004(2) -0.002(1) 0.013(2)
B(2) 0.029(2) 0.098(4) 0.033(2) 0.007(2) -0.001(1) 0.017(2)

loop_
_atom_type_symbol
_atom_type_description
_atom_type_scat_dispersion_real
_atom_type_scat_dispersion_imag
_atom_type_scat_source
C C 0.003 0.002
;International Tables for Crystallography
(1992, Vol. C, Tables 4.2.6.8 and 6.1.1.4)
;
H H 0.000 0.000
;International Tables for Crystallography
(1992, Vol. C, Table 6.1.1.4)
;
O O 0.011 0.006
;International Tables for Crystallography
(1992, Vol. C, Tables 4.2.6.8 and 6.1.1.4)
;
N N 0.006 0.003
;International Tables for Crystallography
(1992, Vol. C, Tables 4.2.6.8 and 6.1.1.4)
;
B B 0.001 0.001
;International Tables for Crystallography
(1992, Vol. C, Tables 4.2.6.8 and 6.1.1.4)
;
Cr Cr 0.321 0.624
;International Tables for Crystallography
(1992, Vol. C, Tables 4.2.6.8 and 6.1.1.4)
;

loop_
_geom_angle_atom_site_label_1
_geom_angle_atom_site_label_2
_geom_angle_atom_site_label_3
_geom_angle
_geom_angle_site_symmetry_1
_geom_angle_site_symmetry_2
_geom_angle_site_symmetry_3
_geom_angle_publ_flag
O(1) Cr(1) O(2) 91.4(1) . . . yes
O(1) Cr(1) O(3) 91.5(1) . . . yes
O(1) Cr(1) N(11) 176.7(1) . . . yes
O(1) Cr(1) N(21) 90.1(1) . . . yes
O(1) Cr(1) N(31) 93.5(1) . . . yes
O(2) Cr(1) O(3) 87.3(1) . . . yes
O(2) Cr(1) N(11) 91.2(1) . . . yes
O(2) Cr(1) N(21) 177.9(1) . . . yes
O(2) Cr(1) N(31) 92.3(1) . . . yes
O(3) Cr(1) N(11) 90.6(1) . . . yes
O(3) Cr(1) N(21) 91.2(1) . . . yes
O(3) Cr(1) N(31) 175.0(1) . . . yes
N(11) Cr(1) N(21) 87.4(1) . . . yes
N(11) Cr(1) N(31) 84.5(1) . . . yes
N(21) Cr(1) N(31) 89.1(1) . . . yes
O(4) Cr(2) O(5) 90.8(1) . . . yes
O(4) Cr(2) O(6) 91.2(1) . . . yes
O(4) Cr(2) N(41) 177.3(1) . . . yes
O(4) Cr(2) N(51) 92.8(1) . . . yes
O(4) Cr(2) N(61) 91.0(1) . . . yes
O(5) Cr(2) O(6) 88.47(10) . . . yes
O(5) Cr(2) N(41) 90.4(1) . . . yes
O(5) Cr(2) N(51) 176.1(1) . . . yes
O(5) Cr(2) N(61) 90.4(1) . . . yes
O(6) Cr(2) N(41) 91.4(1) . . . yes
O(6) Cr(2) N(51) 93.0(1) . . . yes
O(6) Cr(2) N(61) 177.5(1) . . . yes
N(41) Cr(2) N(51) 86.0(1) . . . yes
N(41) Cr(2) N(61) 86.5(1) . . . yes
N(51) Cr(2) N(61) 88.0(1) . . . yes
O(1) Cr(3) O(4) 108.8(2) . . . yes
O(1) Cr(3) O(7) 109.0(2) . . . yes
O(1) Cr(3) O(8) 111.5(2) . . . yes
O(4) Cr(3) O(7) 111.1(2) . . . yes
O(4) Cr(3) O(8) 108.1(2) . . . yes
O(7) Cr(3) O(8) 108.3(2) . . . yes
O(2) Cr(3A) O(5) 102.3(2) . . . yes
O(2) Cr(3A) O(7A) 110.1(6) . . . yes
O(2) Cr(3A) O(8A) 117.2(6) . . . yes
O(5) Cr(3A) O(7A) 109.4(5) . . . yes
O(5) Cr(3A) O(8A) 108.9(6) . . . yes
O(7A) Cr(3A) O(8A) 108.6(8) . . . yes
Cr(1) O(1) Cr(3) 162.0(2) . . . yes
Cr(1) O(2) Cr(3A) 155.6(2) . . . yes
Cr(2) O(4) Cr(3) 154.0(2) . . . yes
Cr(2) O(5) Cr(3A) 170.0(3) . . . yes
Cr(1) N(11) N(12) 117.7(2) . . . yes
Cr(1) N(11) C(11) 135.0(2) . . . yes
N(12) N(11) C(11) 107.3(3) . . . yes
N(11) N(12) C(13) 109.0(3) . . . yes
N(11) N(12) B(1) 119.5(3) . . . yes
C(13) N(12) B(1) 131.3(3) . . . yes
Cr(1) N(21) N(22) 118.6(2) . . . yes
Cr(1) N(21) C(21) 134.5(2) . . . yes
N(22) N(21) C(21) 106.9(3) . . . yes
N(21) N(22) C(23) 109.3(3) . . . yes
N(21) N(22) B(1) 118.6(3) . . . yes
C(23) N(22) B(1) 132.0(3) . . . yes
Cr(1) N(31) N(32) 117.4(2) . . . yes
Cr(1) N(31) C(31) 135.6(2) . . . yes
N(32) N(31) C(31) 106.5(3) . . . yes
N(31) N(32) C(33) 109.7(3) . . . yes
N(31) N(32) B(1) 119.2(3) . . . yes
C(33) N(32) B(1) 131.0(3) . . . yes
Cr(2) N(41) N(42) 118.5(2) . . . yes
Cr(2) N(41) C(41) 134.6(2) . . . yes
N(42) N(41) C(41) 106.8(3) . . . yes
N(41) N(42) C(43) 109.3(3) . . . yes
N(41) N(42) B(2) 118.9(3) . . . yes
C(43) N(42) B(2) 131.8(3) . . . yes
Cr(2) N(51) N(52) 118.1(3) . . . yes
Cr(2) N(51) C(51) 135.0(3) . . . yes
N(52) N(51) C(51) 106.9(3) . . . yes
N(51) N(52) C(53) 108.7(4) . . . yes
N(51) N(52) B(2) 119.7(3) . . . yes
C(53) N(52) B(2) 131.5(3) . . . yes
Cr(2) N(61) N(62) 118.1(2) . . . yes
Cr(2) N(61) C(61) 134.8(2) . . . yes
N(62) N(61) C(61) 107.1(3) . . . yes
N(61) N(62) C(63) 109.4(3) . . . yes
N(61) N(62) B(2) 119.1(3) . . . yes
C(63) N(62) B(2) 131.5(3) . . . yes
N(11) C(11) C(12) 109.1(3) . . . yes
N(11) C(11) C(14) 124.2(3) . . . yes
C(12) C(11) C(14) 126.5(4) . . . yes
C(11) C(12) C(13) 106.6(4) . . . yes
N(12) C(13) C(12) 108.0(3) . . . yes
N(12) C(13) C(17) 123.0(4) . . . yes
C(12) C(13) C(17) 129.0(4) . . . yes
C(11) C(14) C(15) 111.3(3) . . . yes
C(11) C(14) C(16) 108.5(3) . . . yes
C(15) C(14) C(16) 110.9(4) . . . yes
C(13) C(17) C(18) 111.8(4) . . . yes
C(13) C(17) C(19) 110.2(4) . . . yes
C(18) C(17) C(19) 111.1(4) . . . yes
N(21) C(21) C(22) 109.5(3) . . . yes
N(21) C(21) C(24) 124.3(4) . . . yes
C(22) C(21) C(24) 126.2(4) . . . yes
C(21) C(22) C(23) 106.7(4) . . . yes
N(22) C(23) C(22) 107.6(4) . . . yes
N(22) C(23) C(27) 124.7(3) . . . yes
C(22) C(23) C(27) 127.7(4) . . . yes
C(21) C(24) C(25) 109.0(4) . . . yes
C(21) C(24) C(26) 109.4(4) . . . yes
C(25) C(24) C(26) 110.9(4) . . . yes
C(23) C(27) C(28) 110.4(4) . . . yes
C(23) C(27) C(29) 109.1(4) . . . yes
C(28) C(27) C(29) 113.4(6) . . . yes
N(31) C(31) C(32) 109.5(3) . . . yes
N(31) C(31) C(34) 123.2(3) . . . yes
C(32) C(31) C(34) 127.0(3) . . . yes
C(31) C(32) C(33) 106.8(3) . . . yes
N(32) C(33) C(32) 107.4(3) . . . yes
N(32) C(33) C(37) 123.3(3) . . . yes
C(32) C(33) C(37) 129.3(3) . . . yes
C(31) C(34) C(35) 109.6(3) . . . yes
C(31) C(34) C(36) 112.2(4) . . . yes
C(35) C(34) C(36) 108.7(4) . . . yes
C(33) C(37) C(38) 111.8(6) . . . yes
C(33) C(37) C(39) 112.6(4) . . . yes
C(38) C(37) C(39) 107.5(6) . . . yes
N(41) C(41) C(42) 109.4(3) . . . yes
N(41) C(41) C(44) 124.6(4) . . . yes
C(42) C(41) C(44) 125.9(4) . . . yes
C(41) C(42) C(43) 106.5(4) . . . yes
N(42) C(43) C(42) 108.0(3) . . . yes
N(42) C(43) C(47) 123.2(4) . . . yes
C(42) C(43) C(47) 128.8(4) . . . yes
C(41) C(44) C(45) 110.5(3) . . . yes
C(41) C(44) C(46) 109.3(4) . . . yes
C(45) C(44) C(46) 110.7(4) . . . yes
C(43) C(47) C(48) 110.3(5) . . . yes
C(43) C(47) C(49) 110.2(4) . . . yes
C(48) C(47) C(49) 110.3(4) . . . yes
N(51) C(51) C(52) 110.2(4) . . . yes
N(51) C(51) C(54) 123.7(3) . . . yes
C(52) C(51) C(54) 126.0(4) . . . yes
C(51) C(52) C(53) 106.1(4) . . . yes
N(52) C(53) C(52) 108.1(4) . . . yes
N(52) C(53) C(57) 122.9(5) . . . yes
C(52) C(53) C(57) 128.9(4) . . . yes
C(51) C(54) C(55) 110.6(5) . . . yes
C(51) C(54) C(56) 110.5(4) . . . yes
C(55) C(54) C(56) 110.3(5) . . . yes
C(53) C(57) C(58) 109.9(5) . . . yes
C(53) C(57) C(59) 110.9(5) . . . yes
C(58) C(57) C(59) 109.4(5) . . . yes
N(61) C(61) C(62) 108.9(3) . . . yes
N(61) C(61) C(64) 124.2(4) . . . yes
C(62) C(61) C(64) 126.9(4) . . . yes
C(61) C(62) C(63) 106.7(4) . . . yes
N(62) C(63) C(62) 107.8(3) . . . yes
N(62) C(63) C(67) 124.4(4) . . . yes
C(62) C(63) C(67) 127.7(4) . . . yes
C(61) C(64) C(65) 110.3(5) . . . yes
C(61) C(64) C(66) 111.5(4) . . . yes
C(65) C(64) C(66) 106.3(5) . . . yes
C(63) C(67) C(68) 110.1(4) . . . yes
C(63) C(67) C(69) 110.0(4) . . . yes
C(68) C(67) C(69) 111.0(5) . . . yes
C(70) C(71) C(72) 112.1(8) . . . yes
C(71) C(72) C(73) 115.0(7) . . . yes
C(72) C(73) C(74) 110.7(7) . . . yes
C(75) C(76) C(77) 110.7(6) . . . yes
C(76) C(77) C(78) 114.2(6) . . . yes
C(77) C(78) C(79) 112.5(7) . . . yes
C(80) C(81) C(82) 113.1(9) . . . yes
C(81) C(82) C(83) 114.2(8) . . . yes
C(82) C(83) C(84) 112.2(9) . . . yes
N(12) B(1) N(22) 109.2(3) . . . yes
N(12) B(1) N(32) 109.0(3) . . . yes
N(22) B(1) N(32) 109.0(3) . . . yes
N(42) B(2) N(52) 108.7(3) . . . yes
N(42) B(2) N(62) 108.5(3) . . . yes
N(52) B(2) N(62) 109.6(4) . . . yes

loop_
_geom_bond_atom_site_label_1
_geom_bond_atom_site_label_2
_geom_bond_distance
_geom_bond_site_symmetry_1
_geom_bond_site_symmetry_2
_geom_bond_publ_flag
Cr(1) O(1) 1.905(3) . . yes
Cr(1) O(2) 1.961(3) . . yes
Cr(1) O(3) 1.992(2) . . yes
Cr(1) N(11) 2.092(3) . . yes
Cr(1) N(21) 2.096(3) . . yes
Cr(1) N(31) 2.093(3) . . yes
Cr(2) O(4) 1.915(3) . . yes
Cr(2) O(5) 1.982(2) . . yes
Cr(2) O(6) 1.955(3) . . yes
Cr(2) N(41) 2.091(3) . . yes
Cr(2) N(51) 2.091(3) . . yes
Cr(2) N(61) 2.105(3) . . yes
Cr(3) O(1) 1.678(3) . . yes
Cr(3) O(4) 1.668(3) . . yes
Cr(3) O(7) 1.598(4) . . yes
Cr(3) O(8) 1.594(4) . . yes
Cr(3A) O(2) 1.716(4) . . yes
Cr(3A) O(5) 1.452(3) . . yes
Cr(3A) O(7A) 1.58(2) . . yes
Cr(3A) O(8A) 1.61(2) . . yes
N(11) N(12) 1.375(4) . . yes
N(11) C(11) 1.342(5) . . yes
N(12) C(13) 1.356(5) . . yes
N(12) B(1) 1.536(6) . . yes
N(21) N(22) 1.374(4) . . yes
N(21) C(21) 1.346(5) . . yes
N(22) C(23) 1.367(6) . . yes
N(22) B(1) 1.528(5) . . yes
N(31) N(32) 1.381(4) . . yes
N(31) C(31) 1.341(5) . . yes
N(32) C(33) 1.346(4) . . yes
N(32) B(1) 1.536(5) . . yes
N(41) N(42) 1.383(4) . . yes
N(41) C(41) 1.349(6) . . yes
N(42) C(43) 1.362(6) . . yes
N(42) B(2) 1.535(6) . . yes
N(51) N(52) 1.379(4) . . yes
N(51) C(51) 1.337(6) . . yes
N(52) C(53) 1.365(6) . . yes
N(52) B(2) 1.522(7) . . yes
N(61) N(62) 1.378(4) . . yes
N(61) C(61) 1.343(5) . . yes
N(62) C(63) 1.351(5) . . yes
N(62) B(2) 1.547(5) . . yes
C(11) C(12) 1.392(5) . . yes
C(11) C(14) 1.502(5) . . yes
C(12) C(13) 1.371(7) . . yes
C(13) C(17) 1.505(5) . . yes
C(14) C(15) 1.531(6) . . yes
C(14) C(16) 1.528(6) . . yes
C(17) C(18) 1.474(9) . . yes
C(17) C(19) 1.533(9) . . yes
C(21) C(22) 1.393(6) . . yes
C(21) C(24) 1.505(5) . . yes
C(22) C(23) 1.369(6) . . yes
C(23) C(27) 1.503(6) . . yes
C(24) C(25) 1.530(7) . . yes
C(24) C(26) 1.534(8) . . yes
C(27) C(28) 1.528(9) . . yes
C(27) C(29) 1.50(1) . . yes
C(31) C(32) 1.383(5) . . yes
C(31) C(34) 1.496(5) . . yes
C(32) C(33) 1.377(5) . . yes
C(33) C(37) 1.505(5) . . yes
C(34) C(35) 1.518(7) . . yes
C(34) C(36) 1.520(7) . . yes
C(37) C(38) 1.42(1) . . yes
C(37) C(39) 1.500(9) . . yes
C(41) C(42) 1.399(6) . . yes
C(41) C(44) 1.501(5) . . yes
C(42) C(43) 1.375(6) . . yes
C(43) C(47) 1.499(6) . . yes
C(44) C(45) 1.514(7) . . yes
C(44) C(46) 1.503(7) . . yes
C(47) C(48) 1.533(8) . . yes
C(47) C(49) 1.526(9) . . yes
C(51) C(52) 1.387(6) . . yes
C(51) C(54) 1.494(7) . . yes
C(52) C(53) 1.375(8) . . yes
C(53) C(57) 1.520(6) . . yes
C(54) C(55) 1.516(10) . . yes
C(54) C(56) 1.52(1) . . yes
C(57) C(58) 1.513(10) . . yes
C(57) C(59) 1.505(9) . . yes
C(61) C(62) 1.397(6) . . yes
C(61) C(64) 1.498(6) . . yes
C(62) C(63) 1.373(6) . . yes
C(63) C(67) 1.503(6) . . yes
C(64) C(65) 1.585(9) . . yes
C(64) C(66) 1.485(9) . . yes
C(67) C(68) 1.529(10) . . yes
C(67) C(69) 1.524(8) . . yes
C(70) C(71) 1.47(2) . . yes
C(71) C(72) 1.36(1) . . yes
C(72) C(73) 1.39(1) . . yes
C(73) C(74) 1.45(1) . . yes
C(75) C(76) 1.457(10) . . yes
C(76) C(77) 1.414(9) . . yes
C(77) C(78) 1.388(8) . . yes
C(78) C(79) 1.46(1) . . yes
C(80) C(81) 1.44(2) . . yes
C(81) C(82) 1.31(2) . . yes
C(82) C(83) 1.41(1) . . yes
C(83) C(84) 1.44(2) . . yes

loop_
_geom_contact_atom_site_label_1
_geom_contact_atom_site_label_2
_geom_contact_distance
_geom_contact_site_symmetry_1
_geom_contact_site_symmetry_2
_geom_contact_publ_flag
O(7A) C(38) 3.10(2) . 2_655 ?
O(8A) C(38) 3.05(2) . 2_655 ?
O(1) O(4) 2.721(4) . . ?
O(1) O(2) 2.767(4) . . ?
O(1) O(3) 2.793(4) . . ?
O(2) O(3) 2.727(4) . . ?
O(4) O(6) 2.764(4) . . ?
O(4) O(5) 2.774(4) . . ?
O(5) O(6) 2.746(4) . . ?
